data_4079823
loop_
_publ_author_name
'Hauwert, Peter'
'Dunsford, Jay J.'
'Tromp, Dorette S.'
'Weigand, Jan J.'
'Lutz, Martin'
'Cavell, Kingsley J.'
'Elsevier, Cornelis J.'

_publ_section_title
;
 Zerovalent [Pd(NHC)(Alkene)1,2] Complexes Bearing Expanded-Ring
 N-Heterocyclic Carbene Ligands in Transfer Hydrogenation of Alkynes
;
_journal_issue 1
_journal_name_full Organometallics
_journal_page_first 131
_journal_paper_doi 10.1021/om300930w
_journal_volume 32
_journal_year 2013
_chemical_formula_moiety 'C30 H32 N2 O6 Pd, C H2 Cl2'
_chemical_formula_sum 'C31 H34 Cl2 N2 O6 Pd'
_chemical_formula_weight 707.90
_space_group_IT_number 2
_symmetry_cell_setting triclinic
_symmetry_space_group_name_Hall '-P 1'
_symmetry_space_group_name_H-M 'P -1'
_atom_sites_solution_hydrogens geom
_atom_sites_solution_primary direct
_atom_sites_solution_secondary difmap
_audit_creation_method SHELXL-97
_audit_update_record
;
2012-09-12 # Formatted by publCIF
;
_cell_angle_alpha 74.7680(10)
_cell_angle_beta 74.7140(10)
_cell_angle_gamma 79.9680(10)
_cell_formula_units_Z 2
_cell_length_a 10.1725(4)
_cell_length_b 10.6860(4)
_cell_length_c 15.0723(5)
_cell_measurement_reflns_used 900
_cell_measurement_temperature 153(2)
_cell_measurement_theta_max 22.5
_cell_measurement_theta_min 1
_cell_volume 1515.20(10)
_computing_cell_refinement 'APEX2(Bruker AXS, 2007)'
_computing_data_collection 'APEX2(Bruker AXS, 2007)'
_computing_data_reduction 'SAINT,SADABS (Bruker AXS, 2007 )'
_computing_molecular_graphics
;
ORTEP3,L.J. Farrugia, J. Appl. Cryst. (1997) 30, 565
;
_computing_structure_refinement
;
SHELXL-97, G. M. Sheldrick, Acta Cryst. (2008) A64, 112-122
;
_computing_structure_solution
;
SHELXS-97 , G. M. Sheldrick, Acta Cryst. (2008) A64, 112-122
;
_diffrn_ambient_temperature 153(2)
_diffrn_detector_area_resol_mean 80
_diffrn_measured_fraction_theta_full 0.999
_diffrn_measured_fraction_theta_max 0.999
_diffrn_measurement_device_type 'CCD area detector'
_diffrn_measurement_method 'Omega and Phi scans'
_diffrn_radiation_monochromator graphite
_diffrn_radiation_source 'rotating anode'
_diffrn_radiation_type MoK\a
_diffrn_radiation_wavelength 0.71073
_diffrn_reflns_av_R_equivalents 0.0203
_diffrn_reflns_av_sigmaI/netI 0.0301
_diffrn_reflns_limit_h_max 13
_diffrn_reflns_limit_h_min -13
_diffrn_reflns_limit_k_max 14
_diffrn_reflns_limit_k_min -14
_diffrn_reflns_limit_l_max 19
_diffrn_reflns_limit_l_min -19
_diffrn_reflns_number 15569
_diffrn_reflns_theta_full 27.87
_diffrn_reflns_theta_max 27.87
_diffrn_reflns_theta_min 1.44
_exptl_absorpt_coefficient_mu 0.835
_exptl_absorpt_correction_T_max 0.9835
_exptl_absorpt_correction_T_min 0.9362
_exptl_absorpt_correction_type multi-scan
_exptl_absorpt_process_details
; 
 Corrections were done with the SADABS program, utilizing the none merged
 raw data obtained from the integration process. Integration and final cell
 refinement were done with SAINT.

 SADABS reports ratio of Tmin/Tmax =  0.888778   

;
_exptl_crystal_colour yellow
_exptl_crystal_density_diffrn 1.552
_exptl_crystal_density_method 'not measured'
_exptl_crystal_description plate
_exptl_crystal_F_000 724
_exptl_crystal_size_max 0.08
_exptl_crystal_size_mid 0.04
_exptl_crystal_size_min 0.02
_refine_diff_density_max 0.725
_refine_diff_density_min -0.917
_refine_diff_density_rms 0.090
_refine_ls_extinction_method none
_refine_ls_goodness_of_fit_ref 1.087
_refine_ls_hydrogen_treatment mixed
_refine_ls_matrix_type full
_refine_ls_number_parameters 401
_refine_ls_number_reflns 7214
_refine_ls_number_restraints 0
_refine_ls_restrained_S_all 1.087
_refine_ls_R_factor_all 0.0387
_refine_ls_R_factor_gt 0.0335
_refine_ls_shift/su_max 0.001
_refine_ls_shift/su_mean 0.000
_refine_ls_structure_factor_coef Fsqd
_refine_ls_weighting_details 'calc w=1/[\s^2^(Fo^2^)+(0.0499P)^2^+1.0939P] where P=(Fo^2^+2Fc^2^)/3'
_refine_ls_weighting_scheme calc
_refine_ls_wR_factor_gt 0.0902
_refine_ls_wR_factor_ref 0.0933
_reflns_number_gt 6467
_reflns_number_total 7214
_reflns_threshold_expression >2sigma(I)
_cod_data_source_file om300930w_si_002.cif
_cod_data_source_block sad
_cod_database_code 4079823

loop_
_symmetry_equiv_pos_as_xyz
'x, y, z'
'-x, -y, -z'

loop_
_atom_site_label
_atom_site_type_symbol
_atom_site_fract_x
_atom_site_fract_y
_atom_site_fract_z
_atom_site_U_iso_or_equiv
_atom_site_adp_type
_atom_site_occupancy
_atom_site_symmetry_multiplicity
_atom_site_calc_flag
_atom_site_refinement_flags
C1 C 0.7374(2) 0.3097(2) 0.70438(16) 0.0210(5) Uani 1 1 d .
C2 C 0.7877(3) 0.5157(3) 0.7359(2) 0.0353(7) Uani 1 1 d .
H2A H 0.8791 0.5288 0.7411 0.042 Uiso 1 1 calc R
H2B H 0.7175 0.5561 0.7827 0.042 Uiso 1 1 calc R
C3 C 0.7686(4) 0.5813(3) 0.6382(2) 0.0390(7) Uani 1 1 d .
H3A H 0.8534 0.5641 0.5907 0.047 Uiso 1 1 calc R
H3B H 0.7481 0.6769 0.6319 0.047 Uiso 1 1 calc R
C4 C 0.6513(3) 0.5276(3) 0.6226(2) 0.0352(6) Uani 1 1 d .
H4A H 0.5660 0.5476 0.6689 0.042 Uiso 1 1 calc R
H4B H 0.6370 0.5686 0.5583 0.042 Uiso 1 1 calc R
C5 C 0.6083(3) -0.1218(3) 0.82399(18) 0.0275(5) Uani 1 1 d .
C6 C 0.7198(3) -0.0649(2) 0.84002(17) 0.0239(5) Uani 1 1 d .
C7 C 0.6612(3) 0.0452(3) 0.87499(18) 0.0283(6) Uani 1 1 d .
C8 C 0.5131(3) 0.0559(3) 0.88321(19) 0.0345(6) Uani 1 1 d .
C9 C 0.9751(3) -0.1084(3) 0.67301(18) 0.0293(6) Uani 1 1 d .
C10 C 0.8549(3) -0.0332(3) 0.63919(18) 0.0255(5) Uani 1 1 d .
C11 C 0.8917(3) 0.0896(3) 0.58855(18) 0.0263(5) Uani 1 1 d .
C12 C 1.0359(3) 0.0920(3) 0.58973(19) 0.0312(6) Uani 1 1 d .
C13 C 0.8032(3) 0.3068(2) 0.84916(17) 0.0224(5) Uani 1 1 d .
C14 C 0.9330(3) 0.2432(3) 0.85591(19) 0.0269(5) Uani 1 1 d .
C15 C 0.9535(3) 0.1819(3) 0.9464(2) 0.0324(6) Uani 1 1 d .
H15 H 1.0403 0.1354 0.9525 0.039 Uiso 1 1 calc R
C16 C 0.8507(3) 0.1871(3) 1.0271(2) 0.0316(6) Uani 1 1 d .
C17 C 0.7237(3) 0.2544(3) 1.01735(19) 0.0288(6) Uani 1 1 d .
H17 H 0.6531 0.2596 1.0724 0.035 Uiso 1 1 calc R
C18 C 0.6973(3) 0.3143(2) 0.92921(18) 0.0244(5) Uani 1 1 d .
C19 C 0.5569(3) 0.3828(3) 0.9216(2) 0.0336(6) Uani 1 1 d .
H19A H 0.4906 0.3546 0.9811 0.050 Uiso 1 1 calc R
H19B H 0.5299 0.3611 0.8701 0.050 Uiso 1 1 calc R
H19C H 0.5587 0.4774 0.9086 0.050 Uiso 1 1 calc R
C20 C 0.8760(4) 0.1246(3) 1.1245(2) 0.0484(8) Uani 1 1 d .
H20A H 0.9633 0.0681 1.1188 0.073 Uiso 1 1 calc R
H20B H 0.8014 0.0724 1.1617 0.073 Uiso 1 1 calc R
H20C H 0.8798 0.1927 1.1561 0.073 Uiso 1 1 calc R
C21 C 1.0493(3) 0.2416(3) 0.7706(2) 0.0385(7) Uani 1 1 d .
H21A H 1.0493 0.1658 0.7455 0.058 Uiso 1 1 calc R
H21B H 1.1364 0.2360 0.7885 0.058 Uiso 1 1 calc R
H21C H 1.0382 0.3218 0.7222 0.058 Uiso 1 1 calc R
C22 C 0.6428(3) 0.3295(2) 0.56865(18) 0.0242(5) Uani 1 1 d .
C23 C 0.7221(3) 0.3447(3) 0.47580(18) 0.0263(5) Uani 1 1 d .
C24 C 0.6881(3) 0.2855(3) 0.4146(2) 0.0322(6) Uani 1 1 d .
H24 H 0.7419 0.2943 0.3518 0.039 Uiso 1 1 calc R
C25 C 0.5766(3) 0.2132(3) 0.4433(2) 0.0359(7) Uani 1 1 d .
C26 C 0.4950(3) 0.2075(3) 0.5332(2) 0.0359(7) Uani 1 1 d .
H26 H 0.4164 0.1619 0.5523 0.043 Uiso 1 1 calc R
C27 C 0.5246(3) 0.2669(3) 0.5970(2) 0.0301(6) Uani 1 1 d .
C28 C 0.4261(3) 0.2674(3) 0.6910(2) 0.0434(8) Uani 1 1 d .
H28A H 0.4733 0.2857 0.7343 0.065 Uiso 1 1 calc R
H28B H 0.3919 0.1820 0.7174 0.065 Uiso 1 1 calc R
H28C H 0.3490 0.3350 0.6825 0.065 Uiso 1 1 calc R
C29 C 0.5467(4) 0.1448(4) 0.3761(3) 0.0545(10) Uani 1 1 d .
H29A H 0.4611 0.1049 0.4052 0.082 Uiso 1 1 calc R
H29B H 0.6221 0.0768 0.3623 0.082 Uiso 1 1 calc R
H29C H 0.5373 0.2082 0.3173 0.082 Uiso 1 1 calc R
C30 C 0.8465(3) 0.4179(3) 0.4433(2) 0.0355(6) Uani 1 1 d .
H30A H 0.8950 0.4085 0.3796 0.053 Uiso 1 1 calc R
H30B H 0.9077 0.3824 0.4867 0.053 Uiso 1 1 calc R
H30C H 0.8177 0.5106 0.4426 0.053 Uiso 1 1 calc R
C31 C 0.8206(4) 0.6053(4) 1.0736(3) 0.0525(9) Uani 1 1 d .
H31A H 0.9126 0.6165 1.0789 0.063 Uiso 1 1 calc R
H31B H 0.7587 0.6851 1.0841 0.063 Uiso 1 1 calc R
N1 N 0.6832(2) 0.3851(2) 0.63372(15) 0.0243(4) Uani 1 1 d .
N2 N 0.7760(2) 0.3733(2) 0.75777(15) 0.0240(4) Uani 1 1 d .
O1 O 0.6082(2) -0.2198(2) 0.80004(15) 0.0376(5) Uani 1 1 d .
O2 O 0.4868(2) -0.04108(19) 0.84511(15) 0.0334(4) Uani 1 1 d .
O3 O 0.4201(3) 0.1268(2) 0.91737(17) 0.0509(7) Uani 1 1 d .
O4 O 0.9930(2) -0.2190(2) 0.71515(15) 0.0412(5) Uani 1 1 d .
O5 O 1.0796(2) -0.0271(2) 0.64564(14) 0.0335(4) Uani 1 1 d .
O6 O 1.1129(2) 0.1721(2) 0.55156(16) 0.0444(5) Uani 1 1 d .
Pd1 Pd 0.765870(18) 0.101635(16) 0.727196(12) 0.01812(7) Uani 1 1 d .
Cl1 Cl 0.76009(14) 0.47193(11) 1.16121(8) 0.0694(3) Uani 1 1 d .
Cl2 Cl 0.83149(11) 0.58848(10) 0.95909(7) 0.0569(2) Uani 1 1 d .
H6 H 0.794(3) -0.118(3) 0.849(2) 0.027(8) Uiso 1 1 d .
H7 H 0.693(3) 0.068(3) 0.917(2) 0.033(8) Uiso 1 1 d .
H10 H 0.785(4) -0.075(3) 0.630(2) 0.038(9) Uiso 1 1 d .
H11 H 0.854(3) 0.151(3) 0.539(2) 0.036(9) Uiso 1 1 d .

loop_
_atom_site_aniso_label
_atom_site_aniso_U_11
_atom_site_aniso_U_22
_atom_site_aniso_U_33
_atom_site_aniso_U_23
_atom_site_aniso_U_13
_atom_site_aniso_U_12
C1 0.0211(11) 0.0200(11) 0.0174(11) -0.0039(9) 0.0022(9) -0.0013(9)
C2 0.0541(18) 0.0167(12) 0.0335(15) -0.0072(11) -0.0024(13) -0.0088(12)
C3 0.061(2) 0.0178(13) 0.0334(15) -0.0013(11) -0.0050(14) -0.0072(13)
C4 0.0470(17) 0.0198(13) 0.0297(14) -0.0008(11) -0.0048(12) 0.0068(12)
C5 0.0367(14) 0.0219(12) 0.0222(12) 0.0007(10) -0.0075(11) -0.0062(10)
C6 0.0326(14) 0.0188(11) 0.0191(11) -0.0006(9) -0.0065(10) -0.0043(10)
C7 0.0459(16) 0.0213(12) 0.0152(11) -0.0030(9) 0.0001(11) -0.0099(11)
C8 0.0434(16) 0.0243(13) 0.0234(13) 0.0014(10) 0.0083(12) -0.0060(12)
C9 0.0361(14) 0.0290(14) 0.0211(12) -0.0104(10) -0.0059(11) 0.0068(11)
C10 0.0312(13) 0.0258(13) 0.0207(12) -0.0114(10) -0.0065(10) 0.0039(10)
C11 0.0291(13) 0.0275(13) 0.0183(11) -0.0070(10) -0.0025(10) 0.0057(10)
C12 0.0322(14) 0.0349(15) 0.0220(12) -0.0098(11) 0.0012(11) 0.0017(12)
C13 0.0284(12) 0.0177(11) 0.0219(12) -0.0063(9) -0.0028(10) -0.0066(9)
C14 0.0267(13) 0.0255(13) 0.0304(13) -0.0110(11) -0.0022(10) -0.0077(10)
C15 0.0320(14) 0.0287(14) 0.0410(16) -0.0101(12) -0.0140(12) -0.0038(11)
C16 0.0461(16) 0.0264(13) 0.0271(13) -0.0073(11) -0.0118(12) -0.0097(12)
C17 0.0380(15) 0.0274(13) 0.0234(12) -0.0103(10) -0.0007(11) -0.0128(11)
C18 0.0276(13) 0.0223(12) 0.0250(12) -0.0101(10) -0.0014(10) -0.0073(10)
C19 0.0291(14) 0.0380(16) 0.0328(14) -0.0168(12) 0.0001(11) 0.0012(12)
C20 0.076(3) 0.0405(18) 0.0352(17) -0.0086(14) -0.0268(17) -0.0013(17)
C21 0.0280(14) 0.0462(18) 0.0393(16) -0.0157(14) 0.0023(12) -0.0058(12)
C22 0.0237(12) 0.0212(12) 0.0234(12) -0.0007(9) -0.0066(10) 0.0041(9)
C23 0.0243(12) 0.0246(12) 0.0253(12) 0.0003(10) -0.0074(10) 0.0032(10)
C24 0.0356(15) 0.0320(14) 0.0254(13) -0.0031(11) -0.0132(11) 0.0103(12)
C25 0.0411(16) 0.0283(14) 0.0424(17) -0.0041(12) -0.0270(14) 0.0067(12)
C26 0.0299(14) 0.0302(15) 0.0464(17) 0.0037(13) -0.0186(13) -0.0037(11)
C27 0.0228(12) 0.0278(13) 0.0329(14) 0.0033(11) -0.0079(11) 0.0015(10)
C28 0.0250(14) 0.0496(19) 0.0413(17) 0.0037(14) 0.0019(12) -0.0032(13)
C29 0.070(3) 0.046(2) 0.061(2) -0.0173(17) -0.038(2) 0.0020(18)
C30 0.0340(15) 0.0390(16) 0.0257(13) -0.0021(12) 0.0018(11) -0.0055(12)
C31 0.055(2) 0.045(2) 0.065(2) -0.0190(18) -0.0211(19) -0.0029(16)
N1 0.0284(11) 0.0183(10) 0.0215(10) -0.0024(8) -0.0025(8) 0.0012(8)
N2 0.0327(11) 0.0151(9) 0.0216(10) -0.0040(8) -0.0011(8) -0.0041(8)
O1 0.0521(13) 0.0264(10) 0.0402(12) -0.0104(9) -0.0147(10) -0.0098(9)
O2 0.0294(10) 0.0284(10) 0.0376(11) -0.0023(8) -0.0031(8) -0.0054(8)
O3 0.0557(15) 0.0316(12) 0.0416(13) -0.0038(10) 0.0197(11) 0.0031(10)
O4 0.0524(13) 0.0276(11) 0.0361(11) -0.0060(9) -0.0106(10) 0.0143(9)
O5 0.0278(10) 0.0398(11) 0.0298(10) -0.0093(9) -0.0069(8) 0.0070(8)
O6 0.0404(12) 0.0489(14) 0.0361(12) -0.0076(10) 0.0073(10) -0.0124(10)
Pd1 0.02215(10) 0.01516(10) 0.01564(10) -0.00330(6) -0.00299(7) -0.00075(6)
Cl1 0.0957(8) 0.0527(6) 0.0502(5) -0.0062(4) -0.0148(5) 0.0058(5)
Cl2 0.0617(6) 0.0567(6) 0.0503(5) -0.0084(4) -0.0142(4) -0.0054(4)

loop_
_atom_type_symbol
_atom_type_description
_atom_type_scat_dispersion_real
_atom_type_scat_dispersion_imag
_atom_type_scat_source
C C 0.0033 0.0016 'International Tables Vol C Tables 4.2.6.8 and 6.1.1.4'
H H 0.0000 0.0000 'International Tables Vol C Tables 4.2.6.8 and 6.1.1.4'
N N 0.0061 0.0033 'International Tables Vol C Tables 4.2.6.8 and 6.1.1.4'
O O 0.0106 0.0060 'International Tables Vol C Tables 4.2.6.8 and 6.1.1.4'
Pd Pd -0.9988 1.0072 'International Tables Vol C Tables 4.2.6.8 and 6.1.1.4'
Cl Cl 0.1484 0.1585 'International Tables Vol C Tables 4.2.6.8 and 6.1.1.4'

loop_
_geom_angle_atom_site_label_1
_geom_angle_atom_site_label_2
_geom_angle_atom_site_label_3
_geom_angle
N1 C1 N2 115.8(2)
N1 C1 Pd1 121.58(18)
N2 C1 Pd1 122.63(18)
N2 C2 C3 111.3(2)
N2 C2 H2A 109.4
C3 C2 H2A 109.4
N2 C2 H2B 109.4
C3 C2 H2B 109.4
H2A C2 H2B 108.0
C2 C3 C4 108.1(2)
C2 C3 H3A 110.1
C4 C3 H3A 110.1
C2 C3 H3B 110.1
C4 C3 H3B 110.1
H3A C3 H3B 108.4
N1 C4 C3 109.1(2)
N1 C4 H4A 109.9
C3 C4 H4A 109.9
N1 C4 H4B 109.9
C3 C4 H4B 109.9
H4A C4 H4B 108.3
O1 C5 O2 120.5(3)
O1 C5 C6 131.4(3)
O2 C5 C6 108.1(2)
C7 C6 C5 107.4(2)
C7 C6 Pd1 72.71(15)
C5 C6 Pd1 107.86(17)
C7 C6 H6 130(2)
C5 C6 H6 117(2)
Pd1 C6 H6 112(2)
C6 C7 C8 107.3(2)
C6 C7 Pd1 69.66(14)
C8 C7 Pd1 109.75(19)
C6 C7 H7 121(2)
C8 C7 H7 121(2)
Pd1 C7 H7 117(2)
O3 C8 O2 120.0(3)
O3 C8 C7 131.6(3)
O2 C8 C7 108.4(2)
O4 C9 O5 120.8(3)
O4 C9 C10 131.1(3)
O5 C9 C10 108.1(2)
C11 C10 C9 107.5(2)
C11 C10 Pd1 72.26(15)
C9 C10 Pd1 107.29(17)
C11 C10 H10 125(2)
C9 C10 H10 122(2)
Pd1 C10 H10 110(2)
C10 C11 C12 107.4(2)
C10 C11 Pd1 70.01(14)
C12 C11 Pd1 108.08(17)
C10 C11 H11 130(2)
C12 C11 H11 118(2)
Pd1 C11 H11 111(2)
O6 C12 O5 120.4(3)
O6 C12 C11 131.6(3)
O5 C12 C11 108.0(2)
C14 C13 C18 121.9(2)
C14 C13 N2 120.2(2)
C18 C13 N2 117.8(2)
C13 C14 C15 117.6(2)
C13 C14 C21 122.2(3)
C15 C14 C21 120.3(3)
C16 C15 C14 121.9(3)
C16 C15 H15 119.0
C14 C15 H15 119.0
C15 C16 C17 118.6(3)
C15 C16 C20 121.3(3)
C17 C16 C20 120.1(3)
C18 C17 C16 121.6(3)
C18 C17 H17 119.2
C16 C17 H17 119.2
C17 C18 C13 118.3(2)
C17 C18 C19 120.0(2)
C13 C18 C19 121.8(2)
C18 C19 H19A 109.5
C18 C19 H19B 109.5
H19A C19 H19B 109.5
C18 C19 H19C 109.5
H19A C19 H19C 109.5
H19B C19 H19C 109.5
C16 C20 H20A 109.5
C16 C20 H20B 109.5
H20A C20 H20B 109.5
C16 C20 H20C 109.5
H20A C20 H20C 109.5
H20B C20 H20C 109.5
C14 C21 H21A 109.5
C14 C21 H21B 109.5
H21A C21 H21B 109.5
C14 C21 H21C 109.5
H21A C21 H21C 109.5
H21B C21 H21C 109.5
C27 C22 C23 121.1(3)
C27 C22 N1 120.4(2)
C23 C22 N1 118.5(2)
C24 C23 C22 118.7(3)
C24 C23 C30 119.8(3)
C22 C23 C30 121.4(2)
C23 C24 C25 121.4(3)
C23 C24 H24 119.3
C25 C24 H24 119.3
C26 C25 C24 118.4(3)
C26 C25 C29 121.8(3)
C24 C25 C29 119.9(3)
C25 C26 C27 122.1(3)
C25 C26 H26 118.9
C27 C26 H26 118.9
C22 C27 C26 117.9(3)
C22 C27 C28 122.1(3)
C26 C27 C28 119.9(3)
C27 C28 H28A 109.5
C27 C28 H28B 109.5
H28A C28 H28B 109.5
C27 C28 H28C 109.5
H28A C28 H28C 109.5
H28B C28 H28C 109.5
C25 C29 H29A 109.5
C25 C29 H29B 109.5
H29A C29 H29B 109.5
C25 C29 H29C 109.5
H29A C29 H29C 109.5
H29B C29 H29C 109.5
C23 C30 H30A 109.5
C23 C30 H30B 109.5
H30A C30 H30B 109.5
C23 C30 H30C 109.5
H30A C30 H30C 109.5
H30B C30 H30C 109.5
Cl1 C31 Cl2 113.1(2)
Cl1 C31 H31A 109.0
Cl2 C31 H31A 109.0
Cl1 C31 H31B 109.0
Cl2 C31 H31B 109.0
H31A C31 H31B 107.8
C1 N1 C22 121.4(2)
C1 N1 C4 122.0(2)
C22 N1 C4 116.4(2)
C1 N2 C13 121.4(2)
C1 N2 C2 126.4(2)
C13 N2 C2 112.1(2)
C5 O2 C8 108.4(2)
C9 O5 C12 108.7(2)
C6 Pd1 C10 86.64(10)
C6 Pd1 C1 138.73(9)
C10 Pd1 C1 134.62(10)
C6 Pd1 C11 123.57(10)
C10 Pd1 C11 37.72(10)
C1 Pd1 C11 97.46(9)
C6 Pd1 C7 37.63(10)
C10 Pd1 C7 124.10(10)
C1 Pd1 C7 101.16(9)
C11 Pd1 C7 161.07(10)

loop_
_geom_bond_atom_site_label_1
_geom_bond_atom_site_label_2
_geom_bond_distance
C1 N1 1.339(3)
C1 N2 1.345(3)
C1 Pd1 2.138(2)
C2 N2 1.489(3)
C2 C3 1.503(4)
C2 H2A 0.9900
C2 H2B 0.9900
C3 C4 1.506(5)
C3 H3A 0.9900
C3 H3B 0.9900
C4 N1 1.475(3)
C4 H4A 0.9900
C4 H4B 0.9900
C5 O1 1.194(3)
C5 O2 1.392(3)
C5 C6 1.475(4)
C6 C7 1.390(4)
C6 Pd1 2.135(2)
C6 H6 0.88(3)
C7 C8 1.465(4)
C7 Pd1 2.174(3)
C7 H7 0.88(3)
C8 O3 1.197(4)
C8 O2 1.402(4)
C9 O4 1.193(3)
C9 O5 1.399(4)
C9 C10 1.474(4)
C10 C11 1.392(4)
C10 Pd1 2.138(2)
C10 H10 0.96(3)
C11 C12 1.476(4)
C11 Pd1 2.167(2)
C11 H11 0.97(3)
C12 O6 1.190(4)
C12 O5 1.402(3)
C13 C14 1.392(4)
C13 C18 1.399(3)
C13 N2 1.448(3)
C14 C15 1.401(4)
C14 C21 1.502(4)
C15 C16 1.386(4)
C15 H15 0.9500
C16 C17 1.389(4)
C16 C20 1.514(4)
C17 C18 1.388(4)
C17 H17 0.9500
C18 C19 1.506(4)
C19 H19A 0.9800
C19 H19B 0.9800
C19 H19C 0.9800
C20 H20A 0.9800
C20 H20B 0.9800
C20 H20C 0.9800
C21 H21A 0.9800
C21 H21B 0.9800
C21 H21C 0.9800
C22 C27 1.391(4)
C22 C23 1.402(4)
C22 N1 1.445(3)
C23 C24 1.388(4)
C23 C30 1.506(4)
C24 C25 1.393(4)
C24 H24 0.9500
C25 C26 1.382(5)
C25 C29 1.509(4)
C26 C27 1.399(4)
C26 H26 0.9500
C27 C28 1.505(4)
C28 H28A 0.9800
C28 H28B 0.9800
C28 H28C 0.9800
C29 H29A 0.9800
C29 H29B 0.9800
C29 H29C 0.9800
C30 H30A 0.9800
C30 H30B 0.9800
C30 H30C 0.9800
C31 Cl1 1.744(4)
C31 Cl2 1.754(4)
C31 H31A 0.9900
C31 H31B 0.9900
